data_2013013
loop_
_publ_author_name
'Zhang, Jing'
'Hou, Xueliang'
'Bu, Weifeng'
'Wu, Lixin'
'Ye, Ling'
'Yang, Guangdi'
'Fan, Yuguo'

_publ_section_title
;
 Hydrogen-bonded 1,2-bis(4-pyridyl)ethylene and maleic acid
;
_journal_issue 11
_journal_name_full 'Acta Crystallographica Section C'
_journal_page_first o663
_journal_page_last o664
_journal_paper_doi 10.1107/S0108270102017079
_journal_volume 58
_journal_year 2002
_chemical_formula_moiety 'C12 H12 N2 2+ , 2C4 H3 O4 -'
_chemical_formula_sum 'C20 H18 N2 O8'
_chemical_formula_weight 414.36
_chemical_name_systematic
;
4,4'-ethylenedipyridinium dimaleate
;
_space_group_IT_number 2
_symmetry_cell_setting triclinic
_symmetry_space_group_name_Hall '-P 1'
_symmetry_space_group_name_H-M 'P -1'
_atom_sites_solution_hydrogens geom
_atom_sites_solution_primary direct
_atom_sites_solution_secondary difmap
_audit_creation_method SHELXL97
_cell_angle_alpha 108.623(9)
_cell_angle_beta 99.878(15)
_cell_angle_gamma 105.561(13)
_cell_formula_units_Z 1
_cell_length_a 5.7148(9)
_cell_length_b 8.6568(8)
_cell_length_c 10.6906(11)
_cell_measurement_reflns_used 25
_cell_measurement_temperature 293(2)
_cell_measurement_theta_max 24.99
_cell_measurement_theta_min 2.10
_cell_volume 463.26(12)
_computing_cell_refinement 'P4 Diffractometer Control Program and XSCANS (Siemens, 1994)'
_computing_data_collection 'P4 Diffractometer Control Program (Siemens, 1994)'
_computing_data_reduction 'SHELXTL (Bruker, 1997)'
_computing_molecular_graphics SHELXTL
_computing_publication_material SHELXTL
_computing_structure_refinement SHELXTL
_computing_structure_solution SHELXTL
_diffrn_ambient_temperature 293(2)
_diffrn_measured_fraction_theta_full 0.979
_diffrn_measured_fraction_theta_max 0.979
_diffrn_measurement_device_type 'Bruker P4'
_diffrn_measurement_method \w
_diffrn_radiation_monochromator graphite
_diffrn_radiation_source 'fine-focus sealed tube'
_diffrn_radiation_type MoK\a
_diffrn_radiation_wavelength 0.71073
_diffrn_reflns_av_R_equivalents 0.023
_diffrn_reflns_av_sigmaI/netI 0.051
_diffrn_reflns_limit_h_max 6
_diffrn_reflns_limit_h_min -1
_diffrn_reflns_limit_k_max 9
_diffrn_reflns_limit_k_min -9
_diffrn_reflns_limit_l_max 12
_diffrn_reflns_limit_l_min -12
_diffrn_reflns_number 2127
_diffrn_reflns_theta_full 24.99
_diffrn_reflns_theta_max 24.99
_diffrn_reflns_theta_min 2.10
_diffrn_standards_decay_% none
_diffrn_standards_interval_count 97
_diffrn_standards_interval_time none
_diffrn_standards_number 3
_exptl_absorpt_coefficient_mu 0.117
_exptl_absorpt_correction_T_max 0.975
_exptl_absorpt_correction_T_min 0.931
_exptl_absorpt_correction_type empirical
_exptl_absorpt_process_details '(SHELXTL; Bruker, 1997)'
_exptl_crystal_colour red
_exptl_crystal_density_diffrn 1.485
_exptl_crystal_density_meas ?
_exptl_crystal_density_method 'not measured'
_exptl_crystal_description block
_exptl_crystal_F_000 216
_exptl_crystal_size_max 0.60
_exptl_crystal_size_mid 0.32
_exptl_crystal_size_min 0.22
_refine_diff_density_max 0.72
_refine_diff_density_min -0.42
_refine_ls_extinction_method none
_refine_ls_goodness_of_fit_ref 1.047
_refine_ls_hydrogen_treatment mixed
_refine_ls_matrix_type full
_refine_ls_number_parameters 168
_refine_ls_number_reflns 1600
_refine_ls_number_restraints 1
_refine_ls_restrained_S_all 1.079
_refine_ls_R_factor_all 0.097
_refine_ls_R_factor_gt 0.066
_refine_ls_shift/su_max <0.001
_refine_ls_shift/su_mean 0.000
_refine_ls_structure_factor_coef Fsqd
_refine_ls_weighting_details 'calc w = 1/[\s^2^(Fo^2^)+(0.0975P)^2^+0.2216P] where P=(Fo^2^+2Fc^2^)/3'
_refine_ls_weighting_scheme calc
_refine_ls_wR_factor_gt 0.166
_refine_ls_wR_factor_ref 0.188
_reflns_number_gt 1104
_reflns_number_total 1600
_reflns_threshold_expression I>2\s(I)
_cod_data_source_file de1187.cif
_cod_data_source_block I
_cod_depositor_comments
;
The following automatic conversions were performed:

'_exptl_crystal_density_meas' value 'not measured' was changed to '?'
- the value is perceived as not measured.

Automatic conversion script
Id: cif_fix_values 3008 2015-01-20 13:52:24Z robertas 
;
_cod_original_cell_volume 463.26(10)
_cod_database_code 2013013
_cod_database_fobs_code 2013013

loop_
_symmetry_equiv_pos_as_xyz
'x, y, z'
'-x, -y, -z'

loop_
_atom_site_label
_atom_site_fract_x
_atom_site_fract_y
_atom_site_fract_z
_atom_site_U_iso_or_equiv
_atom_site_adp_type
_atom_site_calc_flag
_atom_site_refinement_flags
_atom_site_occupancy
_atom_site_disorder_assembly
_atom_site_disorder_group
_atom_site_type_symbol
O4 0.2305(5) 0.5842(4) 0.7057(3) 0.0552(8) Uani d . 1 . . O
O1 0.3250(5) 0.7088(4) 0.5338(3) 0.0594(8) Uani d . 1 . . O
O3 -0.0131(6) 0.5944(4) 0.8446(3) 0.0649(9) Uani d . 1 . . O
O2 0.1612(6) 0.8548(4) 0.4311(3) 0.0657(9) Uani d . 1 . . O
C3 -0.0657(8) 0.7317(5) 0.6920(4) 0.0493(10) Uani d . 1 . . C
C4 0.0564(7) 0.6303(5) 0.7524(4) 0.0456(9) Uani d . 1 . . C
C1 0.1619(7) 0.7882(5) 0.5156(4) 0.0448(9) Uani d . 1 . . C
C2 -0.0217(8) 0.7959(5) 0.5962(4) 0.0494(10) Uani d . 1 . . C
N1 0.3348(6) 0.3515(4) 0.7994(3) 0.0446(8) Uani d . 1 . . N
C9 0.4656(7) 0.1323(4) 0.9058(3) 0.0411(9) Uani d . 1 . . C
C10 0.5499(6) 0.0160(4) 0.9545(3) 0.0345(8) Uani d D 1 . . C
H10 0.6664 -0.0319 0.9231 0.080 Uiso calc R 1 . . H
C5 0.5515(7) 0.1574(5) 0.7985(4) 0.0454(9) Uani d . 1 . . C
C7 0.2463(7) 0.3276(5) 0.9029(4) 0.0481(10) Uani d . 1 . . C
C8 0.3100(8) 0.2179(5) 0.9588(4) 0.0496(10) Uani d . 1 . . C
C6 0.4830(7) 0.2704(5) 0.7466(4) 0.0470(9) Uani d . 1 . . C
H5A 0.670(6) 0.091(4) 0.757(3) 0.038(9) Uiso d . 1 . . H
H2A -0.116(7) 0.861(5) 0.570(4) 0.052(11) Uiso d . 1 . . H
H3A -0.212(7) 0.748(5) 0.726(3) 0.045(10) Uiso d . 1 . . H
H6A 0.539(8) 0.297(5) 0.670(4) 0.066(12) Uiso d . 1 . . H
H1A 0.298(9) 0.437(6) 0.766(5) 0.085(15) Uiso d . 1 . . H
H7A 0.141(7) 0.395(5) 0.937(4) 0.048(10) Uiso d . 1 . . H
H 0.288(9) 0.661(6) 0.599(5) 0.075(14) Uiso d . 1 . . H
H8A 0.240(9) 0.202(6) 1.039(5) 0.083(15) Uiso d . 1 . . H

loop_
_atom_site_aniso_label
_atom_site_aniso_U_11
_atom_site_aniso_U_22
_atom_site_aniso_U_33
_atom_site_aniso_U_12
_atom_site_aniso_U_13
_atom_site_aniso_U_23
O4 0.0625(17) 0.0686(18) 0.0703(18) 0.0429(15) 0.0331(15) 0.0478(15)
O1 0.0629(18) 0.078(2) 0.078(2) 0.0434(16) 0.0408(16) 0.0548(17)
O3 0.091(2) 0.078(2) 0.0638(18) 0.0474(18) 0.0428(17) 0.0484(16)
O2 0.089(2) 0.076(2) 0.0716(18) 0.0478(17) 0.0403(16) 0.0526(17)
C3 0.052(2) 0.058(2) 0.060(2) 0.034(2) 0.029(2) 0.032(2)
C4 0.052(2) 0.044(2) 0.048(2) 0.0204(18) 0.0178(18) 0.0236(17)
C1 0.053(2) 0.045(2) 0.048(2) 0.0223(18) 0.0204(17) 0.0246(18)
C2 0.059(2) 0.054(2) 0.057(2) 0.035(2) 0.0233(19) 0.033(2)
N1 0.0533(19) 0.0460(17) 0.0475(17) 0.0245(15) 0.0150(15) 0.0278(15)
C9 0.046(2) 0.0388(19) 0.0452(19) 0.0169(16) 0.0146(16) 0.0221(16)
C10 0.0445(19) 0.0352(17) 0.0413(17) 0.0263(15) 0.0186(15) 0.0234(15)
C5 0.051(2) 0.048(2) 0.053(2) 0.0258(19) 0.0219(18) 0.0275(18)
C7 0.056(2) 0.053(2) 0.053(2) 0.031(2) 0.0231(19) 0.0312(19)
C8 0.065(3) 0.052(2) 0.052(2) 0.032(2) 0.028(2) 0.0313(19)
C6 0.055(2) 0.052(2) 0.049(2) 0.0239(19) 0.0207(18) 0.0303(18)

loop_
_atom_type_symbol
_atom_type_description
_atom_type_scat_dispersion_real
_atom_type_scat_dispersion_imag
_atom_type_scat_source
C C 0.0033 0.0016 'International Tables Vol C Tables 4.2.6.8 and 6.1.1.4'
H H 0.0000 0.0000 'International Tables Vol C Tables 4.2.6.8 and 6.1.1.4'
N N 0.0061 0.0033 'International Tables Vol C Tables 4.2.6.8 and 6.1.1.4'
O O 0.0106 0.0060 'International Tables Vol C Tables 4.2.6.8 and 6.1.1.4'

loop_
_geom_angle_atom_site_label_1
_geom_angle_atom_site_label_2
_geom_angle_atom_site_label_3
_geom_angle_site_symmetry_1
_geom_angle
C1 O1 H . 107(3)
C2 C3 C4 . 131.7(4)
C2 C3 H3A . 116(2)
C4 C3 H3A . 112(2)
O3 C4 O4 . 122.8(3)
O3 C4 C3 . 118.4(3)
O4 C4 C3 . 118.8(3)
O2 C1 O1 . 120.3(3)
O2 C1 C2 . 119.3(3)
O1 C1 C2 . 120.4(3)
C3 C2 C1 . 131.7(4)
C3 C2 H2A . 121(2)
C1 C2 H2A . 107(2)
C6 N1 C7 . 122.4(3)
C6 N1 H1A . 118(3)
C7 N1 H1A . 119(3)
C5 C9 C8 . 120.3(3)
C5 C9 C10 . 115.0(3)
C8 C9 C10 . 124.7(3)
C10 C10 C9 2_657 113.5(4)
C10 C10 H10 2_657 123.3
C9 C10 H10 . 123.3
C9 C5 C6 . 118.9(3)
C9 C5 H5A . 120.5(18)
C6 C5 H5A . 120.6(18)
N1 C7 C8 . 120.2(4)
N1 C7 H7A . 117(2)
C8 C7 H7A . 123(2)
C7 C8 C9 . 118.4(3)
C7 C8 H8A . 119(3)
C9 C8 H8A . 123(3)
N1 C6 C5 . 119.7(3)
N1 C6 H6A . 116(3)
C5 C6 H6A . 124(3)

loop_
_geom_bond_atom_site_label_1
_geom_bond_atom_site_label_2
_geom_bond_site_symmetry_2
_geom_bond_distance
_geom_bond_publ_flag
O4 C4 . 1.286(4) ?
O1 C1 . 1.321(5) ?
O1 H . 0.94(5) ?
O3 C4 . 1.220(4) ?
O2 C1 . 1.217(4) ?
C3 C2 . 1.340(5) ?
C3 C4 . 1.487(5) ?
C3 H3A . 0.99(4) ?
C1 C2 . 1.470(5) ?
C2 H2A . 0.95(4) ?
N1 C6 . 1.327(5) ?
N1 C7 . 1.343(5) ?
N1 H1A . 0.97(5) ?
C9 C5 . 1.377(5) ?
C9 C8 . 1.386(5) ?
C9 C10 . 1.424(5) ?
C10 C10 2_657 1.274(4) ?
C10 H10 . 0.9300 ?
C5 C6 . 1.377(5) ?
C5 H5A . 1.06(4) ?
C7 C8 . 1.366(5) ?
C7 H7A . 0.98(4) ?
C8 H8A . 1.04(5) ?
C6 H6A . 1.00(4) ?

loop_
_geom_hbond_atom_site_label_D
_geom_hbond_atom_site_label_H
_geom_hbond_atom_site_label_A
_geom_hbond_site_symmetry_A
_geom_hbond_distance_DH
_geom_hbond_distance_HA
_geom_hbond_distance_DA
_geom_hbond_angle_DHA
C7 H7A O3 2_567 0.98(4) 2.55(4) 3.174(5) 122(3)
C8 H8A O3 2_567 1.04(5) 2.59(5) 3.234(5) 120(3)
C2 H2A O2 2_576 0.95(4) 2.55(4) 3.412(5) 152(3)
C6 H6A O1 2_666 1.00(4) 2.43(4) 3.404(5) 166(3)
C6 H6A O2 2_666 1.00(4) 2.60(4) 3.179(5) 117(3)
C5 H5A O2 2_666 1.06(4) 2.50(3) 3.169(5) 120(2)
N1 H1A O4 . 0.97(5) 1.70(5) 2.673(4) 179(4)
N1 H1A O3 . 0.97(5) 2.61(5) 3.245(4) 123(4)
O1 H O4 . 0.94(5) 1.53(5) 2.475(4) 180(5)
C7 H7A O3 . 0.98(4) 2.52(4) 3.218(5) 128(3)

loop_
_geom_torsion_atom_site_label_1
_geom_torsion_atom_site_label_2
_geom_torsion_atom_site_label_3
_geom_torsion_atom_site_label_4
_geom_torsion_site_symmetry_4
_geom_torsion
C2 C3 C4 O3 . 176.4(4)
C2 C3 C4 O4 . -3.5(7)
C4 C3 C2 C1 . 0.5(8)
O2 C1 C2 C3 . 178.4(4)
O1 C1 C2 C3 . -1.2(7)
C5 C9 C10 C10 2_657 -174.3(4)
C8 C9 C10 C10 2_657 6.0(6)
C8 C9 C5 C6 . 0.9(6)
C10 C9 C5 C6 . -178.8(3)
C6 N1 C7 C8 . 0.7(6)
N1 C7 C8 C9 . -0.4(6)
C5 C9 C8 C7 . -0.4(6)
C10 C9 C8 C7 . 179.2(4)
C7 N1 C6 C5 . -0.2(6)
C9 C5 C6 N1 . -0.6(6)
